data_4020569
loop_
_publ_author_name
'Lushi Tan'
'Nobuyoshi Yasuda'
'Naoki Yoshikawa'
'Frederick W. Hartner'
'Kan Kaung Eng'
'William R. Leonard'
'Fuh-Rong Tsay'
'Ralph P. Volante'
'Richard D. Tillyer'

_publ_section_title
;
 Stereoselective Syntheses of Highly Functionalized
 Bicyclo[3.1.0]hexanes: A General Methodology
 for the Synthesis of Potent and Selective mGluR2/3 Agonists
;
_journal_name_full 'Journal of Organic Chemistry'
_journal_page_first 8027
_journal_page_last 8034
_journal_paper_doi 10.1021/jo0511187
_journal_volume 70
_journal_year 2005
_chemical_absolute_configuration syn
_chemical_formula_moiety 'C22 H19 F O5, C2 H3 N'
_chemical_formula_sum 'C24 H22 F N O5'
_chemical_formula_weight 423.43
_chemical_name_common jrc1281m
_space_group_IT_number 4
_symmetry_cell_setting monoclinic
_symmetry_space_group_name_Hall 'P 2yb'
_symmetry_space_group_name_H-M 'P 1 21 1'
_cell_angle_alpha 90.00
_cell_angle_beta 90.569(13)
_cell_angle_gamma 90.00
_cell_formula_units_Z 2
_cell_length_a 10.014(8)
_cell_length_b 8.875(7)
_cell_length_c 12.341(9)
_cell_measurement_temperature 298(2)
_cell_volume 1096.8(14)
_diffrn_ambient_temperature 298(2)
_exptl_crystal_density_diffrn 1.282
_cod_depositor_comments
;
The following automatic conversions were performed:
'_symmetry_cell_setting' value 'Monoclinic' changed to 'monoclinic'
according to '/home/saulius/struct/CIF-dictionaries/cif_core.dic'
dictionary named 'cif_core.dic' version 2.4.1 from 2010-06-29.

Automatic conversion script
Id: cif_fix_enum 1527 2010-12-29 10:47:43Z saulius 
;
_cod_original_sg_symbol_H-M 'P 21'
_cod_database_code 4020569

loop_
_symmetry_equiv_pos_as_xyz
'x, y, z'
'-x, y+1/2, -z'

loop_
_atom_site_label
_atom_site_type_symbol
_atom_site_fract_x
_atom_site_fract_y
_atom_site_fract_z
_atom_site_U_iso_or_equiv
_atom_site_adp_type
_atom_site_occupancy
_atom_site_symmetry_multiplicity
_atom_site_calc_flag
_atom_site_refinement_flags
_atom_site_disorder_assembly
_atom_site_disorder_group
C1 C 0.3464(2) 0.7329(2) 1.05607(18) 0.0561(6) Uani 1 1 d . . .
C2 C 0.4808(2) 0.6876(2) 1.01920(16) 0.0492(5) Uani 1 1 d . . .
H2 H 0.5477 0.6516 1.0716 0.059 Uiso 1 1 calc R . .
C3 C 0.4616(2) 0.6070(2) 0.91135(16) 0.0453(5) Uani 1 1 d . . .
H3 H 0.5173 0.5193 0.8949 0.054 Uiso 1 1 calc R . .
C4 C 0.3137(2) 0.6012(2) 0.88575(16) 0.0473(5) Uani 1 1 d . . .
C5 C 0.2443(2) 0.6976(3) 0.96983(18) 0.0570(6) Uani 1 1 d . . .
H5A H 0.2110 0.7897 0.9371 0.068 Uiso 1 1 calc R . .
H5B H 0.1696 0.6434 1.0006 0.068 Uiso 1 1 calc R . .
C6 C 0.5237(2) 0.7588(2) 0.91479(16) 0.0454(5) Uani 1 1 d . . .
C7 C 0.6679(2) 0.7804(3) 0.89536(18) 0.0535(6) Uani 1 1 d . . .
C8 C 0.8797(3) 0.6693(4) 0.9212(3) 0.0940(9) Uani 1 1 d . . .
H8A H 0.9135 0.7584 0.9559 0.141 Uiso 1 1 calc R . .
H8B H 0.9019 0.6714 0.8457 0.141 Uiso 1 1 calc R . .
H8C H 0.9189 0.5819 0.9545 0.141 Uiso 1 1 calc R . .
C9 C 0.2811(2) 0.3876(2) 0.78613(15) 0.0442(5) Uani 1 1 d . . .
H9 H 0.3749 0.3617 0.7740 0.053 Uiso 1 1 calc R . .
C10 C 0.2422(2) 0.5214(2) 0.71530(16) 0.0450(5) Uani 1 1 d . . .
H10 H 0.1448 0.5258 0.7076 0.054 Uiso 1 1 calc R . .
C11 C 0.1962(2) 0.2496(2) 0.77320(15) 0.0418(5) Uani 1 1 d . . .
C12 C 0.0597(2) 0.2527(3) 0.78866(18) 0.0591(6) Uani 1 1 d . . .
H12 H 0.0190 0.3417 0.8104 0.071 Uiso 1 1 calc R . .
C13 C -0.0171(3) 0.1251(3) 0.7722(2) 0.0711(7) Uani 1 1 d . . .
H13 H -0.1087 0.1282 0.7834 0.085 Uiso 1 1 calc R . .
C14 C 0.0426(3) -0.0062(3) 0.7394(2) 0.0775(8) Uani 1 1 d . . .
H14 H -0.0088 -0.0918 0.7271 0.093 Uiso 1 1 calc R . .
C15 C 0.1769(3) -0.0111(3) 0.7247(2) 0.0722(8) Uani 1 1 d . . .
H15 H 0.2173 -0.1004 0.7032 0.087 Uiso 1 1 calc R . .
C16 C 0.2539(2) 0.1170(2) 0.74163(18) 0.0542(6) Uani 1 1 d . . .
H16 H 0.3457 0.1127 0.7314 0.065 Uiso 1 1 calc R . .
C17 C 0.3049(2) 0.5210(2) 0.60449(16) 0.0472(5) Uani 1 1 d . . .
C18 C 0.2451(2) 0.4407(3) 0.52243(18) 0.0585(6) Uani 1 1 d . . .
H18 H 0.1655 0.3904 0.5356 0.070 Uiso 1 1 calc R . .
C19 C 0.3007(3) 0.4332(3) 0.42075(19) 0.0699(7) Uani 1 1 d . . .
H19 H 0.2591 0.3770 0.3665 0.084 Uiso 1 1 calc R . .
C20 C 0.4153(3) 0.5072(4) 0.3997(2) 0.0880(9) Uani 1 1 d . . .
H20 H 0.4520 0.5043 0.3308 0.106 Uiso 1 1 calc R . .
C21 C 0.4769(3) 0.5868(4) 0.4814(2) 0.1015(11) Uani 1 1 d . . .
H21 H 0.5566 0.6367 0.4678 0.122 Uiso 1 1 calc R . .
C22 C 0.4221(3) 0.5937(4) 0.5834(2) 0.0783(8) Uani 1 1 d . . .
H22 H 0.4651 0.6480 0.6380 0.094 Uiso 1 1 calc R . .
C31 C 0.8502(5) 0.5004(6) 0.6042(4) 0.1297(15) Uani 1 1 d . . .
C32 C 0.7870(6) 0.3622(7) 0.5764(4) 0.205(3) Uani 1 1 d . . .
H32A H 0.7838 0.2984 0.6392 0.307 Uiso 1 1 calc R . .
H32B H 0.8367 0.3131 0.5205 0.307 Uiso 1 1 calc R . .
H32C H 0.6979 0.3818 0.5509 0.307 Uiso 1 1 calc R . .
F1 F 0.45178(13) 0.87804(14) 0.87681(10) 0.0602(3) Uani 1 1 d . . .
N31 N 0.9007(5) 0.6077(5) 0.6263(4) 0.182(2) Uani 1 1 d . . .
O1 O 0.32361(19) 0.7903(2) 1.14285(14) 0.0825(6) Uani 1 1 d . . .
O2 O 0.71417(17) 0.8896(2) 0.85239(13) 0.0739(5) Uani 1 1 d . . .
O3 O 0.73699(15) 0.66365(19) 0.93226(14) 0.0691(5) Uani 1 1 d . . .
O4 O 0.28788(16) 0.64698(14) 0.77774(11) 0.0557(4) Uani 1 1 d . . .
O5 O 0.26677(14) 0.45028(15) 0.89288(10) 0.0493(4) Uani 1 1 d . . .

loop_
_atom_site_aniso_label
_atom_site_aniso_U_11
_atom_site_aniso_U_22
_atom_site_aniso_U_33
_atom_site_aniso_U_23
_atom_site_aniso_U_13
_atom_site_aniso_U_12
C1 0.0761(16) 0.0451(14) 0.0472(13) -0.0077(10) 0.0055(12) -0.0173(12)
C2 0.0636(14) 0.0419(12) 0.0419(12) 0.0009(10) -0.0089(11) -0.0086(11)
C3 0.0562(13) 0.0354(11) 0.0441(12) -0.0006(10) -0.0046(9) -0.0010(10)
C4 0.0634(14) 0.0362(12) 0.0422(12) -0.0011(10) -0.0087(10) -0.0052(10)
C5 0.0598(14) 0.0499(13) 0.0612(15) -0.0093(11) -0.0001(11) -0.0003(11)
C6 0.0575(13) 0.0342(11) 0.0445(12) 0.0021(9) -0.0039(10) 0.0008(10)
C7 0.0662(15) 0.0528(15) 0.0414(12) -0.0029(11) -0.0018(11) -0.0082(12)
C8 0.0600(18) 0.113(2) 0.109(2) -0.001(2) -0.0017(15) 0.0015(17)
C9 0.0538(13) 0.0381(11) 0.0406(12) 0.0007(10) -0.0011(9) -0.0029(10)
C10 0.0514(11) 0.0372(11) 0.0461(12) 0.0001(10) -0.0113(9) -0.0009(10)
C11 0.0508(12) 0.0380(11) 0.0365(11) -0.0005(9) -0.0021(9) -0.0019(10)
C12 0.0619(15) 0.0505(14) 0.0648(15) -0.0091(12) 0.0068(12) -0.0047(12)
C13 0.0646(15) 0.074(2) 0.0747(18) -0.0008(15) 0.0003(13) -0.0234(15)
C14 0.099(2) 0.0536(18) 0.0798(19) 0.0070(14) -0.0170(16) -0.0311(16)
C15 0.100(2) 0.0344(13) 0.0816(19) -0.0051(12) -0.0117(16) 0.0012(14)
C16 0.0614(14) 0.0434(14) 0.0577(14) 0.0005(11) -0.0054(10) 0.0034(11)
C17 0.0524(12) 0.0437(12) 0.0454(12) 0.0051(10) -0.0093(10) -0.0048(11)
C18 0.0590(14) 0.0654(16) 0.0509(13) -0.0009(12) -0.0058(11) -0.0145(11)
C19 0.0841(18) 0.0794(19) 0.0460(14) -0.0050(13) -0.0039(12) -0.0122(15)
C20 0.100(2) 0.108(2) 0.0565(16) -0.0023(16) 0.0201(15) -0.026(2)
C21 0.097(2) 0.133(3) 0.076(2) -0.005(2) 0.0172(17) -0.055(2)
C22 0.0838(18) 0.094(2) 0.0574(16) -0.0006(15) -0.0045(13) -0.0363(16)
C31 0.152(4) 0.114(4) 0.122(3) -0.004(3) -0.059(3) 0.038(3)
C32 0.287(8) 0.144(5) 0.182(5) 0.029(4) -0.114(5) -0.066(5)
F1 0.0808(9) 0.0377(7) 0.0620(8) 0.0041(6) -0.0083(6) 0.0034(6)
N31 0.181(4) 0.114(3) 0.250(6) -0.048(3) -0.085(4) 0.036(3)
O1 0.1064(14) 0.0822(13) 0.0594(11) -0.0274(10) 0.0208(10) -0.0276(11)
O2 0.0854(12) 0.0734(12) 0.0629(11) 0.0125(10) 0.0038(8) -0.0252(11)
O3 0.0558(10) 0.0637(12) 0.0878(13) 0.0039(10) -0.0041(9) -0.0018(9)
O4 0.0863(11) 0.0333(9) 0.0472(9) 0.0006(6) -0.0198(7) -0.0018(7)
O5 0.0669(9) 0.0416(9) 0.0394(8) -0.0008(6) -0.0063(7) -0.0086(7)

loop_
_geom_bond_atom_site_label_1
_geom_bond_atom_site_label_2
_geom_bond_distance
_geom_bond_site_symmetry_2
_geom_bond_publ_flag
C1 O1 1.209(3) . ?
C1 C2 1.481(3) . ?
C1 C5 1.502(3) . ?
C2 C6 1.502(3) . ?
C2 C3 1.522(3) . ?
C2 H2 0.9800 . ?
C3 C6 1.484(3) . ?
C3 C4 1.512(3) . ?
C3 H3 0.9800 . ?
C4 O4 1.415(3) . ?
C4 O5 1.422(3) . ?
C4 C5 1.519(3) . ?
C5 H5A 0.9700 . ?
C5 H5B 0.9700 . ?
C6 F1 1.361(2) . ?
C6 C7 1.478(3) . ?
C7 O2 1.200(3) . ?
C7 O3 1.325(3) . ?
C8 O3 1.437(3) . ?
C8 H8A 0.9600 . ?
C8 H8B 0.9600 . ?
C8 H8C 0.9600 . ?
C9 O5 1.438(2) . ?
C9 C11 1.499(3) . ?
C9 C10 1.523(3) . ?
C9 H9 0.9800 . ?
C10 O4 1.428(2) . ?
C10 C17 1.510(3) . ?
C10 H10 0.9800 . ?
C11 C16 1.369(3) . ?
C11 C12 1.382(3) . ?
C12 C13 1.382(3) . ?
C12 H12 0.9300 . ?
C13 C14 1.373(4) . ?
C13 H13 0.9300 . ?
C14 C15 1.359(4) . ?
C14 H14 0.9300 . ?
C15 C16 1.388(3) . ?
C15 H15 0.9300 . ?
C16 H16 0.9300 . ?
C17 C22 1.367(3) . ?
C17 C18 1.371(3) . ?
C18 C19 1.380(3) . ?
C18 H18 0.9300 . ?
C19 C20 1.349(4) . ?
C19 H19 0.9300 . ?
C20 C21 1.372(4) . ?
C20 H20 0.9300 . ?
C21 C22 1.380(4) . ?
C21 H21 0.9300 . ?
C22 H22 0.9300 . ?
C31 N31 1.111(6) . ?
C31 C32 1.420(7) . ?
C32 H32A 0.9600 . ?
C32 H32B 0.9600 . ?
C32 H32C 0.9600 . ?

loop_
_cod_related_entry_id
_cod_related_entry_database
_cod_related_entry_code
1 ChemSpider 21176387
